data_7012057
loop_
_publ_author_name
'Thomas R\"uther'
'Kingsley J. Cavell'
'Nathalie C. Braussaud'
'Brian W. Skelton'
'Allan H. White'

_publ_section_title
;
 Synthesis, characterisation and catalytic behaviour of a novel class
 of chromium(III) and vanadium(III) complexes containing bi- and
 tri-dentate imidazole chelating ligands: a comparative study
;
_journal_issue 24
_journal_name_full 'J. Chem. Soc., Dalton Trans.'
_journal_page_first 4684
_journal_page_last 4693
_journal_paper_doi 10.1039/b207248c
_journal_year 2002
_chemical_formula_sum 'C13 H16 Cl3 Cr N6 O'
_chemical_formula_weight 430.67
_space_group_IT_number 14
_symmetry_cell_setting monoclinic
_symmetry_space_group_name_Hall '-P 2yn'
_symmetry_space_group_name_H-M 'P 1 21/n 1'
_audit_creation_date 01-02-13
_audit_creation_method Xtal3.6
_cell_angle_alpha 90.00000
_cell_angle_beta 94.4190(10)
_cell_angle_gamma 90.00000
_cell_formula_units_Z 4
_cell_length_a 6.9757(2)
_cell_length_b 14.6946(5)
_cell_length_c 17.5803(6)
_cell_measurement_reflns_used 8192
_cell_measurement_temperature 150
_cell_measurement_theta_max 26.6
_cell_measurement_theta_min 2.6
_cell_volume 1796.71(10)
_computing_cell_refinement 'Siemens SAINT (Siemens, 1995)'
_computing_data_collection 'Siemens SMART (Siemens, 1995)'
_computing_data_reduction 'xtal ADDREF SORTRF'
_computing_molecular_graphics xtal
_computing_publication_material 'xtal BONDLA CIFIO'
_computing_structure_refinement 'xtal CRYLSQ'
_computing_structure_solution xtal
_diffrn_ambient_temperature 150
_diffrn_measurement_device_type
;
Bruker SMART CCD diffractometer
;
_diffrn_measurement_method '\w scans'
_diffrn_radiation_detector 'CCD area detector'
_diffrn_radiation_monochromator graphite
_diffrn_radiation_source 'sealed tube'
_diffrn_radiation_type 'Mo K\a'
_diffrn_radiation_wavelength .71073
_diffrn_reflns_av_R_equivalents .024
_diffrn_reflns_av_sigmaI/netI .071
_diffrn_reflns_limit_h_max 11
_diffrn_reflns_limit_h_min -11
_diffrn_reflns_limit_k_max 25
_diffrn_reflns_limit_k_min 0
_diffrn_reflns_limit_l_max 30
_diffrn_reflns_limit_l_min 0
_diffrn_reflns_number 37346
_diffrn_reflns_theta_max 37.61
_diffrn_reflns_theta_min 1.81
_diffrn_standards_decay_% 0
_exptl_absorpt_coefficient_mu 1.096
_exptl_absorpt_correction_T_max .83
_exptl_absorpt_correction_T_min .72
_exptl_absorpt_correction_type multi-scan
_exptl_absorpt_process_details
;
SADABS; Sheldrick, 1996
;
_exptl_crystal_colour green
_exptl_crystal_density_diffrn 1.592
_exptl_crystal_description bar
_exptl_crystal_F_000 876
_exptl_crystal_size_max .5
_exptl_crystal_size_mid .2
_exptl_crystal_size_min .1
_refine_diff_density_max .547
_refine_diff_density_min -.373
_refine_ls_goodness_of_fit_all .983
_refine_ls_goodness_of_fit_ref 1.041
_refine_ls_hydrogen_treatment refall
_refine_ls_matrix_type full
_refine_ls_number_constraints 0
_refine_ls_number_parameters 281
_refine_ls_number_reflns 6992
_refine_ls_number_restraints 0
_refine_ls_R_factor_all .051
_refine_ls_R_factor_gt .03
_refine_ls_shift/su_max .022
_refine_ls_shift/su_mean .001
_refine_ls_structure_factor_coef F
_refine_ls_weighting_scheme calc
_refine_ls_wR_factor_all .038
_refine_ls_wR_factor_ref .035
_reflns_d_resolution_high .582
_reflns_d_resolution_low 11.236
_reflns_Friedel_coverage 0
_reflns_limit_h_max 11
_reflns_limit_h_min 0
_reflns_limit_k_max 25
_reflns_limit_k_min 0
_reflns_limit_l_max 29
_reflns_limit_l_min -30
_reflns_number_gt 6992
_reflns_number_total 9433
_reflns_threshold_expression 'F    > 4.00 sig(F   )'
_cod_data_source_file b207248c.txt
_cod_data_source_block trcr
_cod_original_sg_symbol_Hall -p_2yn
_cod_original_sg_symbol_H-M P_1_21/n_1
_cod_original_formula_sum 'C13 H16 Cl3 Cr1 N6 O1'
_cod_database_code 7012057

loop_
_symmetry_equiv_pos_as_xyz
+x,+y,+z
1/2-x,1/2+y,1/2-z
-x,-y,-z
1/2+x,1/2-y,1/2+z

loop_
_atom_site_label
_atom_site_fract_x
_atom_site_fract_y
_atom_site_fract_z
_atom_site_U_iso_or_equiv
_atom_site_adp_type
_atom_site_calc_flag
_atom_site_calc_attached_atom
_atom_site_occupancy
_atom_site_disorder_assembly
_atom_site_disorder_group
Cr .72277(2) .745190(11) .050928(9) .01385(7) Uani ? ? 1.00000 ? ?
Cl1 .87174(4) .793591(18) -.056055(15) .01997(11) Uani ? ? 1.00000 ? ?
Cl2 .53935(4) .638728(18) -.019714(15) .01817(11) Uani ? ? 1.00000 ? ?
Cl3 .89998(5) .84631(2) .128404(17) .02453(13) Uani ? ? 1.00000 ? ?
N11 .58213(13) .70568(6) .14453(5) .0171(4) Uani ? ? 1.00000 ? ?
C12 .58655(15) .62238(7) .17538(6) .0161(4) Uani ? ? 1.00000 ? ?
N13 .46729(14) .61854(7) .23269(5) .0191(4) Uani ? ? 1.00000 ? ?
C14 .38439(18) .70257(9) .23799(7) .0246(5) Uani ? ? 1.00000 ? ?
C15 .45545(19) .75569(8) .18293(7) .0232(5) Uani ? ? 1.00000 ? ?
C16 .4399(2) .54234(9) .28504(7) .0258(6) Uani ? ? 1.00000 ? ?
C0 .70584(15) .54505(7) .15408(6) .0166(4) Uani ? ? 1.00000 ? ?
O0 .66796(13) .46757(6) .17223(5) .0247(4) Uani ? ? 1.00000 ? ?
N21 .91627(13) .64434(6) .07901(5) .0152(4) Uani ? ? 1.00000 ? ?
C22 .87957(15) .56644(7) .11493(6) .0154(4) Uani ? ? 1.00000 ? ?
N23 1.03057(13) .50863(6) .11259(5) .0174(4) Uani ? ? 1.00000 ? ?
C24 1.16747(16) .55135(8) .07390(7) .0194(5) Uani ? ? 1.00000 ? ?
C25 1.09581(15) .63514(8) .05325(6) .0181(4) Uani ? ? 1.00000 ? ?
C26 1.0518(2) .41760(8) .14647(8) .0268(6) Uani ? ? 1.00000 ? ?
N101 .50873(14) .84106(6) .02770(6) .0198(4) Uani ? ? 1.00000 ? ?
C101 .38891(16) .89290(7) .01770(7) .0198(5) Uani ? ? 1.00000 ? ?
C102 .23451(19) .95930(9) .00617(9) .0276(6) Uani ? ? 1.00000 ? ?
N201 .9699(2) .55825(12) .31958(9) .0490(8) Uani ? ? 1.00000 ? ?
C201 .9280(2) .63345(12) .32054(8) .0362(7) Uani ? ? 1.00000 ? ?
C202 .8740(3) .72886(14) .32181(11) .0467(10) Uani ? ? 1.00000 ? ?
H14 .297(2) .7154(10) .2758(9) .024(4) Uiso ? ? 1.00000 ? ?
H15 .429(2) .8176(10) .1697(8) .022(4) Uiso ? ? 1.00000 ? ?
H16a .564(2) .5158(10) .3011(9) .024(4) Uiso ? ? 1.00000 ? ?
H16b .366(3) .5000(13) .2608(11) .044(5) Uiso ? ? 1.00000 ? ?
H16c .378(2) .5665(12) .3278(10) .040(5) Uiso ? ? 1.00000 ? ?
H24 1.278(2) .5243(11) .0683(9) .031(4) Uiso ? ? 1.00000 ? ?
H25 1.153(2) .6785(10) .0255(9) .022(4) Uiso ? ? 1.00000 ? ?
H26a 1.031(2) .4221(11) .1970(9) .032(4) Uiso ? ? 1.00000 ? ?
H26b 1.179(2) .3983(11) .1412(9) .034(4) Uiso ? ? 1.00000 ? ?
H26c .968(2) .3782(12) .1185(10) .037(5) Uiso ? ? 1.00000 ? ?
H102a .233(3) .9846(13) -.0407(11) .047(5) Uiso ? ? 1.00000 ? ?
H102b .253(2) 1.0045(12) .0442(10) .036(5) Uiso ? ? 1.00000 ? ?
H102c .120(3) .9277(13) .0119(11) .053(6) Uiso ? ? 1.00000 ? ?
H202a .749(4) .7340(15) .3327(13) .073(8) Uiso ? ? 1.00000 ? ?
H202b .869(3) .7539(15) .2699(15) .074(7) Uiso ? ? 1.00000 ? ?
H202c .958(3) .7616(13) .3541(12) .053(6) Uiso ? ? 1.00000 ? ?

loop_
_atom_site_aniso_label
_atom_site_aniso_U_11
_atom_site_aniso_U_22
_atom_site_aniso_U_33
_atom_site_aniso_U_12
_atom_site_aniso_U_13
_atom_site_aniso_U_23
Cr .01632(7) .01207(7) .01340(7) .00210(5) .00274(5) .00071(5)
Cl1 .02486(12) .01752(11) .01836(11) .00023(9) .00695(9) .00288(9)
Cl2 .01819(11) .01844(11) .01790(11) -.00047(9) .00156(8) -.00141(8)
Cl3 .03237(15) .01798(12) .02286(13) -.00387(10) -.00040(11) -.00377(9)
N11 .0194(4) .0174(4) .0149(4) .0030(3) .0036(3) .0005(3)
C12 .0164(4) .0185(4) .0136(4) -.0000(3) .0023(3) .0001(3)
N13 .0206(4) .0217(4) .0156(4) .0013(3) .0052(3) .0021(3)
C14 .0272(6) .0282(6) .0195(5) .0077(5) .0090(4) .0017(4)
C15 .0293(6) .0223(5) .0190(5) .0089(4) .0080(4) .0008(4)
C16 .0316(6) .0268(6) .0202(5) -.0015(5) .0097(5) .0049(4)
C0 .0191(5) .0160(4) .0147(4) -.0008(3) .0019(3) -.0004(3)
O0 .0304(4) .0162(4) .0284(4) -.0032(3) .0081(3) .0002(3)
N21 .0151(4) .0144(4) .0163(4) .0008(3) .0018(3) .0007(3)
C22 .0175(4) .0139(4) .0150(4) .0020(3) .0014(3) -.0003(3)
N23 .0213(4) .0137(4) .0173(4) .0039(3) .0021(3) -.0004(3)
C24 .0172(5) .0203(5) .0211(5) .0041(4) .0031(4) -.0005(4)
C25 .0156(4) .0182(5) .0206(5) .0007(4) .0030(4) .0006(4)
C26 .0354(7) .0169(5) .0289(6) .0087(5) .0075(5) .0052(4)
N101 .0234(4) .0168(4) .0197(4) .0032(3) .0046(3) .0016(3)
C101 .0216(5) .0166(4) .0215(5) .0004(4) .0035(4) .0022(4)
C102 .0208(5) .0187(5) .0435(8) .0052(4) .0037(5) .0061(5)
N201 .0347(7) .0575(10) .0549(9) -.0072(6) .0037(6) -.0115(8)
C201 .0277(7) .0528(10) .0279(6) -.0083(6) .0004(5) -.0092(6)
C202 .0492(11) .0526(10) .0359(9) .0014(8) -.0115(8) -.0116(8)

loop_
_atom_type_symbol
_atom_type_description
_atom_type_oxidation_number
_atom_type_number_in_cell
_atom_type_scat_dispersion_real
_atom_type_scat_dispersion_imag
_atom_type_scat_source
C ? 0 52 .002 .002 'Int Tables Vol IV Tables 2.2B and 2.3.1'
H ? 0 64 0 0 'Int Tables Vol IV Tables 2.2B and 2.3.1'
Cl ? 0 12 .132 .159 'Int Tables Vol IV Tables 2.2B and 2.3.1'
Cr ? 0 4 .284 .624 'Int Tables Vol IV Tables 2.2B and 2.3.1'
N ? 0 24 .004 .003 'Int Tables Vol IV Tables 2.2B and 2.3.1'
O ? 0 4 .008 .006 'Int Tables Vol IV Tables 2.2B and 2.3.1'

loop_
_diffrn_attenuator_code
_diffrn_attenuator_scale
? ?

loop_
_geom_angle_atom_site_label_1
_geom_angle_atom_site_label_2
_geom_angle_atom_site_label_3
_geom_angle_site_symmetry_1
_geom_angle_site_symmetry_2
_geom_angle_site_symmetry_3
_geom_angle
_geom_angle_publ_flag
Cl1 Cr Cl2 . . . 92.041(11) ?
Cl1 Cr Cl3 . . . 91.601(12) ?
Cl1 Cr N11 . . . 177.79(4) ?
Cl1 Cr N21 . . . 95.12(3) ?
Cl1 Cr N101 . . . 89.59(3) ?
Cl2 Cr Cl3 . . . 176.232(17) ?
Cl2 Cr N11 . . . 87.75(3) ?
Cl2 Cr N21 . . . 88.11(3) ?
Cl2 Cr N101 . . . 89.64(3) ?
Cl3 Cr N11 . . . 88.65(3) ?
Cl3 Cr N21 . . . 90.60(3) ?
Cl3 Cr N101 . . . 91.35(3) ?
N11 Cr N21 . . . 87.07(4) ?
N11 Cr N101 . . . 88.21(4) ?
N21 Cr N101 . . . 174.85(4) ?
Cr N11 C12 . . . 125.67(7) ?
Cr N11 C15 . . . 127.44(8) ?
C12 N11 C15 . . . 106.69(9) ?
N11 C12 N13 . . . 110.05(9) ?
N11 C12 C0 . . . 126.74(10) ?
N13 C12 C0 . . . 123.18(10) ?
C12 N13 C14 . . . 107.42(10) ?
C12 N13 C16 . . . 127.82(10) ?
C14 N13 C16 . . . 124.59(10) ?
N13 C14 C15 . . . 106.79(11) ?
N13 C14 H14 . . . 121.4(9) ?
C15 C14 H14 . . . 131.8(9) ?
N11 C15 C14 . . . 109.05(11) ?
N11 C15 H15 . . . 120.9(9) ?
C14 C15 H15 . . . 130.0(9) ?
N13 C16 H16a . . . 109.3(9) ?
N13 C16 H16b . . . 109.2(12) ?
N13 C16 H16c . . . 107.2(10) ?
H16a C16 H16b . . . 109.0(15) ?
H16a C16 H16c . . . 111.4(14) ?
H16b C16 H16c . . . 110.6(16) ?
C12 C0 O0 . . . 121.10(10) ?
C12 C0 C22 . . . 117.07(9) ?
O0 C0 C22 . . . 121.69(10) ?
Cr N21 C22 . . . 125.96(7) ?
Cr N21 C25 . . . 126.59(7) ?
C22 N21 C25 . . . 106.48(9) ?
C0 C22 N21 . . . 126.57(9) ?
C0 C22 N23 . . . 123.32(9) ?
N21 C22 N23 . . . 110.08(9) ?
C22 N23 C24 . . . 107.54(9) ?
C22 N23 C26 . . . 127.81(10) ?
C24 N23 C26 . . . 124.63(10) ?
N23 C24 C25 . . . 106.88(10) ?
N23 C24 H24 . . . 120.1(10) ?
C25 C24 H24 . . . 133.0(10) ?
N21 C25 C24 . . . 109.01(10) ?
N21 C25 H25 . . . 123.7(9) ?
C24 C25 H25 . . . 127.2(9) ?
N23 C26 H26a . . . 108.0(11) ?
N23 C26 H26b . . . 107.5(10) ?
N23 C26 H26c . . . 108.2(11) ?
H26a C26 H26b . . . 109.7(14) ?
H26a C26 H26c . . . 114.7(15) ?
H26b C26 H26c . . . 108.5(15) ?
Cr N101 C101 . . . 177.31(10) ?
N101 C101 C102 . . . 179.06(15) ?
C101 C102 H102a . . . 110.9(12) ?
C101 C102 H102b . . . 108.1(10) ?
C101 C102 H102c . . . 106.4(12) ?
H102a C102 H102b . . . 110.3(16) ?
H102a C102 H102c . . . 110.8(16) ?
H102b C102 H102c . . . 110.2(16) ?
N201 C201 C202 . . . 179.7(2) ?
C201 C202 H202a . . . 109.7(14) ?
C201 C202 H202b . . . 109.8(13) ?
C201 C202 H202c . . . 111.1(12) ?
H202a C202 H202b . . . 102(2) ?
H202a C202 H202c . . . 114(2) ?
H202b C202 H202c . . . 110.5(19) ?

loop_
_geom_bond_atom_site_label_1
_geom_bond_atom_site_label_2
_geom_bond_site_symmetry_1
_geom_bond_site_symmetry_2
_geom_bond_distance
_geom_bond_publ_flag
Cr Cl1 . . 2.3290(3) ?
Cr Cl2 . . 2.3199(3) ?
Cr Cl3 . . 2.3090(3) ?
Cr N11 . . 2.0630(10) ?
Cr N21 . . 2.0394(9) ?
Cr N101 . . 2.0704(10) ?
N11 C12 . . 1.3382(14) ?
N11 C15 . . 1.3670(16) ?
C12 N13 . . 1.3563(15) ?
C12 C0 . . 1.4738(15) ?
N13 C14 . . 1.3697(16) ?
N13 C16 . . 1.4713(17) ?
C14 C15 . . 1.3660(18) ?
C14 H14 . . .954(16) ?
C15 H15 . . .954(14) ?
C16 H16a . . .972(15) ?
C16 H16b . . .894(18) ?
C16 H16c . . .963(18) ?
C0 O0 . . 1.2169(13) ?
C0 C22 . . 1.4730(15) ?
N21 C22 . . 1.3414(13) ?
N21 C25 . . 1.3709(14) ?
C22 N23 . . 1.3563(14) ?
N23 C24 . . 1.3671(15) ?
N23 C26 . . 1.4672(16) ?
C24 C25 . . 1.3673(16) ?
C24 H24 . . .882(16) ?
C25 H25 . . .912(15) ?
C26 H26a . . .913(17) ?
C26 H26b . . .942(17) ?
C26 H26c . . .936(17) ?
N101 C101 . . 1.1346(15) ?
C101 C102 . . 1.4558(17) ?
C102 H102a . . .90(2) ?
C102 H102b . . .944(17) ?
C102 H102c . . .94(2) ?
N201 C201 . . 1.143(2) ?
C201 C202 . . 1.453(3) ?
C202 H202a . . .91(3) ?
C202 H202b . . .98(3) ?
C202 H202c . . .92(2) ?
